data_7020398
loop_
_publ_author_name
'Mart\'inez-Lillo, Jos\'e'
'Tomsa, Adrian-Raul'
'Li, Yanling'
'Chamoreau, Lise-Marie'
'Cremades, Eduard'
'Ruiz, Eliseo'
'Barra, Anne-Laure'
'Proust, Anna'
'Verdaguer, Michel'
'Gouzerh, Pierre'

_publ_section_title
;
 Synthesis, crystal structure and magnetism of new salicylamidoxime-based
 hexanuclear manganese(iii) single-molecule magnets.
;
_journal_issue 44
_journal_name_full 'Dalton transactions (Cambridge, England : 2003)'
_journal_page_first 13668
_journal_page_last 13681
_journal_paper_doi 10.1039/c2dt31443f
_journal_volume 41
_journal_year 2012
_chemical_formula_moiety 'C68 H82 Mn6 N12 O24, 4(C2 H6 O)'
_chemical_formula_sum 'C76 H106 Mn6 N12 O28'
_chemical_formula_weight 1965.37
_chemical_name_systematic
;
?
;
_space_group_IT_number 2
_symmetry_cell_setting triclinic
_symmetry_Int_Tables_number 2
_symmetry_space_group_name_Hall '-P 1'
_symmetry_space_group_name_H-M 'P -1'
_atom_sites_solution_hydrogens mixed
_atom_sites_solution_primary direct
_atom_sites_solution_secondary difmap
_audit_creation_method SHELXL-97
_cell_angle_alpha 75.42(3)
_cell_angle_beta 76.68(3)
_cell_angle_gamma 66.86(2)
_cell_formula_units_Z 1
_cell_length_a 11.384(5)
_cell_length_b 14.457(4)
_cell_length_c 15.499(4)
_cell_measurement_reflns_used 37
_cell_measurement_temperature 200(2)
_cell_measurement_theta_max 14.4
_cell_measurement_theta_min 3.6
_cell_volume 2245.1(14)
_computing_cell_refinement 'Dirax/lsq (Duisenberg & Schreurs, 1989-2000)'
_computing_data_collection 'Collect (Nonius BV, 1997-2000)'
_computing_data_reduction 'EvalCCD (Duisenberg & Schreurs 1990-2000)'
_computing_molecular_graphics 'DIAMOND (Brandenburg, 1999)'
_computing_publication_material 'WinGX publication routines (Farrugia, 1999)'
_computing_structure_refinement 'SHELXL-97 (Sheldrick, 2008)'
_computing_structure_solution 'SIR92 (Giacovazzo et al, 1993)'
_diffrn_ambient_temperature 200(2)
_diffrn_detector_area_resol_mean 9
_diffrn_measured_fraction_theta_full 0.989
_diffrn_measured_fraction_theta_max 0.989
_diffrn_measurement_device_type KappaCCD
_diffrn_measurement_method 'CCD rotation images, thick slices'
_diffrn_radiation_monochromator graphite
_diffrn_radiation_source 'fine-focus sealed tube'
_diffrn_radiation_type MoK\a
_diffrn_radiation_wavelength 0.71073
_diffrn_reflns_av_R_equivalents 0.0720
_diffrn_reflns_av_sigmaI/netI 0.0951
_diffrn_reflns_limit_h_max 14
_diffrn_reflns_limit_h_min -14
_diffrn_reflns_limit_k_max 18
_diffrn_reflns_limit_k_min -18
_diffrn_reflns_limit_l_max 20
_diffrn_reflns_limit_l_min -20
_diffrn_reflns_number 35968
_diffrn_reflns_theta_full 27.50
_diffrn_reflns_theta_max 27.50
_diffrn_reflns_theta_min 2.75
_diffrn_standards_number 0
_exptl_absorpt_coefficient_mu 0.900
_exptl_absorpt_correction_T_max 0.965
_exptl_absorpt_correction_T_min 0.690
_exptl_absorpt_correction_type multi-scan
_exptl_absorpt_process_details
;
R.H. Blessing, Acta Cryst. (1995), A51, 33-38
;
_exptl_crystal_colour black
_exptl_crystal_density_diffrn 1.454
_exptl_crystal_density_method 'not measured'
_exptl_crystal_description parallelepipped
_exptl_crystal_F_000 1020
_exptl_crystal_size_max 0.2
_exptl_crystal_size_mid 0.08
_exptl_crystal_size_min 0.04
_refine_diff_density_max 0.615
_refine_diff_density_min -0.591
_refine_diff_density_rms 0.093
_refine_ls_extinction_method none
_refine_ls_goodness_of_fit_ref 1.019
_refine_ls_hydrogen_treatment constr
_refine_ls_matrix_type full
_refine_ls_number_parameters 567
_refine_ls_number_reflns 10214
_refine_ls_number_restraints 1
_refine_ls_restrained_S_all 1.019
_refine_ls_R_factor_all 0.1217
_refine_ls_R_factor_gt 0.0506
_refine_ls_shift/su_max 0.000
_refine_ls_shift/su_mean 0.000
_refine_ls_structure_factor_coef Fsqd
_refine_ls_weighting_details 'calc w=1/[\s^2^(Fo^2^)+(0.0537P)^2^+1.9331P] where P=(Fo^2^+2Fc^2^)/3'
_refine_ls_weighting_scheme calc
_refine_ls_wR_factor_gt 0.1062
_refine_ls_wR_factor_ref 0.1334
_reflns_number_gt 5816
_reflns_number_total 10214
_reflns_threshold_expression >2\s(I)
_cod_data_source_file c2dt31443f.txt
_cod_data_source_block pg200608
_cod_original_cell_volume 2245.1(13)
_cod_database_code 7020398

loop_
_symmetry_equiv_pos_as_xyz
'x, y, z'
'-x, -y, -z'

loop_
_atom_site_label
_atom_site_type_symbol
_atom_site_fract_x
_atom_site_fract_y
_atom_site_fract_z
_atom_site_U_iso_or_equiv
_atom_site_adp_type
_atom_site_occupancy
_atom_site_symmetry_multiplicity
_atom_site_calc_flag
_atom_site_refinement_flags
_atom_site_disorder_assembly
_atom_site_disorder_group
Mn1 Mn 0.39451(5) -0.06416(4) 0.21803(3) 0.02266(15) Uani 1 1 d . . .
Mn2 Mn 0.33887(5) 0.04882(4) 0.01280(3) 0.02138(14) Uani 1 1 d . . .
Mn3 Mn 0.26351(6) 0.18573(4) 0.17078(3) 0.02466(15) Uani 1 1 d . . .
O1 O 0.3374(2) 0.05699(16) 0.13269(14) 0.0218(5) Uani 1 1 d . . .
O2 O 0.4886(3) -0.18146(18) 0.29552(16) 0.0292(6) Uani 1 1 d . . .
O3 O 0.4663(2) -0.08993(17) 0.03056(15) 0.0221(5) Uani 1 1 d . . .
O4 O 0.3486(2) 0.03977(18) -0.10902(15) 0.0270(6) Uani 1 1 d . . .
O5 O 0.2254(3) 0.25535(17) 0.05286(16) 0.0284(6) Uani 1 1 d . . .
O6 O 0.2236(3) 0.31616(18) 0.19869(16) 0.0328(6) Uani 1 1 d . . .
O7 O 0.3762(3) 0.01112(18) 0.30672(16) 0.0365(7) Uani 1 1 d . . .
O8 O 0.2110(3) -0.0852(2) 0.24607(17) 0.0364(7) Uani 1 1 d . . .
O9 O 0.0346(3) 0.0191(2) 0.3203(2) 0.0652(11) Uani 1 1 d . . .
O10 O 0.1749(3) -0.01137(19) 0.06633(17) 0.0331(6) Uani 1 1 d . . .
H10B H 0.1753 -0.0338 0.1204 0.040 Uiso 1 1 d R . .
O11 O 0.0670(3) 0.1825(2) 0.21750(19) 0.0443(8) Uani 1 1 d . . .
H11B H 0.0535 0.1173 0.2443 0.053 Uiso 1 1 d R . .
O12 O 0.5011(3) 0.17242(19) 0.13423(16) 0.0348(7) Uani 1 1 d . B .
H12B H 0.5483 0.1145 0.1288 0.042 Uiso 1 1 d R . .
N1 N 0.4586(3) -0.1455(2) 0.12046(18) 0.0205(6) Uani 1 1 d . . .
N2 N 0.5266(3) -0.2860(2) 0.05061(19) 0.0258(7) Uani 1 1 d . . .
H2B H 0.5291 -0.2453 -0.0032 0.031 Uiso 1 1 d R . .
H2C H 0.5768 -0.3525 0.0564 0.031 Uiso 1 1 d R . .
N3 N 0.2362(3) 0.1981(2) -0.01208(18) 0.0234(7) Uani 1 1 d . . .
N4 N 0.1584(3) 0.3608(2) -0.0968(2) 0.0322(8) Uani 1 1 d . . .
H4A H 0.1741 0.3870 -0.0506 0.039 Uiso 1 1 d R . .
H4B H 0.1553 0.3956 -0.1574 0.039 Uiso 1 1 d R . .
N5 N 0.3114(3) 0.1182(2) 0.29241(19) 0.0279(7) Uani 1 1 d . . .
N6 N 0.3825(3) 0.0967(2) 0.4271(2) 0.0371(9) Uani 1 1 d . . .
H6A H 0.4165 0.0234 0.4253 0.045 Uiso 1 1 d R . .
H6B H 0.4149 0.1255 0.4590 0.045 Uiso 1 1 d R . .
C1 C 0.5188(4) -0.2805(3) 0.2925(2) 0.0259(8) Uani 1 1 d . . .
C2 C 0.5550(4) -0.3538(3) 0.3705(3) 0.0368(10) Uani 1 1 d . . .
H2 H 0.5626 -0.3324 0.4214 0.044 Uiso 1 1 calc R . .
C3 C 0.5796(4) -0.4561(3) 0.3741(3) 0.0421(11) Uani 1 1 d . . .
H3 H 0.6025 -0.5038 0.4276 0.051 Uiso 1 1 calc R . .
C4 C 0.5711(5) -0.4900(3) 0.2998(3) 0.0455(12) Uani 1 1 d . . .
H4 H 0.5859 -0.5601 0.3031 0.055 Uiso 1 1 calc R . .
C5 C 0.5408(4) -0.4204(3) 0.2214(3) 0.0360(10) Uani 1 1 d . . .
H5 H 0.5359 -0.4437 0.1707 0.043 Uiso 1 1 calc R . .
C6 C 0.5168(4) -0.3145(3) 0.2148(2) 0.0258(8) Uani 1 1 d . . .
C7 C 0.4996(4) -0.2460(3) 0.1255(2) 0.0232(8) Uani 1 1 d . . .
C8 C 0.2753(4) 0.1076(3) -0.1716(2) 0.0247(8) Uani 1 1 d . . .
C9 C 0.2736(4) 0.0719(3) -0.2476(2) 0.0341(10) Uani 1 1 d . . .
H9 H 0.3223 0.0025 -0.2525 0.041 Uiso 1 1 calc R . .
C10 C 0.2028(4) 0.1352(3) -0.3154(3) 0.0422(11) Uani 1 1 d . . .
H10 H 0.2030 0.1088 -0.3658 0.051 Uiso 1 1 calc R . .
C11 C 0.1319(5) 0.2368(3) -0.3099(3) 0.0448(11) Uani 1 1 d . . .
H11 H 0.0829 0.2805 -0.3561 0.054 Uiso 1 1 calc R . .
C12 C 0.1332(4) 0.2740(3) -0.2361(3) 0.0355(10) Uani 1 1 d . . .
H12 H 0.0845 0.3439 -0.2327 0.043 Uiso 1 1 calc R . .
C13 C 0.2043(4) 0.2117(3) -0.1658(2) 0.0247(8) Uani 1 1 d . . .
C14 C 0.2019(3) 0.2570(3) -0.0885(2) 0.0232(8) Uani 1 1 d . . .
C15 C 0.2050(4) 0.3412(3) 0.2806(2) 0.0306(9) Uani 1 1 d . . .
C16 C 0.1363(4) 0.4448(3) 0.2880(3) 0.0414(11) Uani 1 1 d . . .
H16 H 0.0998 0.4923 0.2379 0.050 Uiso 1 1 calc R . .
C17 C 0.1216(5) 0.4777(3) 0.3676(3) 0.0497(13) Uani 1 1 d . . .
H17 H 0.0766 0.5480 0.3711 0.060 Uiso 1 1 calc R . .
C18 C 0.1716(5) 0.4098(3) 0.4423(3) 0.0510(13) Uani 1 1 d . . .
H18 H 0.1619 0.4333 0.4965 0.061 Uiso 1 1 calc R . .
C19 C 0.2359(4) 0.3072(3) 0.4372(3) 0.0406(11) Uani 1 1 d . . .
H19 H 0.2681 0.2606 0.4890 0.049 Uiso 1 1 calc R . .
C20 C 0.2550(4) 0.2700(3) 0.3571(2) 0.0310(9) Uani 1 1 d . . .
C21 C 0.3204(4) 0.1578(3) 0.3575(2) 0.0268(8) Uani 1 1 d . . .
C22 C 0.1188(4) -0.0668(3) 0.3135(3) 0.0379(10) Uani 1 1 d . . .
C23 C 0.1144(4) -0.1569(3) 0.3878(2) 0.0320(9) Uani 1 1 d . . .
C24 C 0.1933(4) -0.2561(3) 0.3772(3) 0.0364(10) Uani 1 1 d . . .
H24 H 0.2483 -0.2683 0.3218 0.044 Uiso 1 1 calc R . .
C25 C 0.1922(5) -0.3386(3) 0.4480(3) 0.0475(12) Uani 1 1 d . . .
H25 H 0.2465 -0.4064 0.4406 0.057 Uiso 1 1 calc R . .
C26 C 0.1123(5) -0.3210(4) 0.5281(3) 0.0573(14) Uani 1 1 d . . .
H26 H 0.1109 -0.3769 0.5757 0.069 Uiso 1 1 calc R . .
C27 C 0.0337(5) -0.2222(4) 0.5401(3) 0.0562(14) Uani 1 1 d . . .
H27 H -0.0198 -0.2106 0.5961 0.067 Uiso 1 1 calc R . .
C28 C 0.0332(4) -0.1397(3) 0.4697(3) 0.0415(11) Uani 1 1 d . . .
H28 H -0.0220 -0.0722 0.4773 0.050 Uiso 1 1 calc R . .
C29 C 0.1748(4) -0.0994(3) 0.0356(3) 0.0408(10) Uani 1 1 d . . .
H29A H 0.2604 -0.1545 0.0393 0.049 Uiso 1 1 calc R . .
H29B H 0.1618 -0.0790 -0.0284 0.049 Uiso 1 1 calc R . .
C30 C 0.0731(5) -0.1400(4) 0.0889(4) 0.0656(15) Uani 1 1 d . . .
H30A H 0.0987 -0.1781 0.1476 0.098 Uiso 1 1 calc R . .
H30B H 0.0625 -0.1855 0.0564 0.098 Uiso 1 1 calc R . .
H30C H -0.0087 -0.0830 0.0978 0.098 Uiso 1 1 calc R . .
C31 C -0.0470(5) 0.2444(4) 0.1753(4) 0.0558(13) Uani 1 1 d . . .
H31A H -0.1160 0.2155 0.2010 0.067 Uiso 1 1 calc R . .
H31B H -0.0265 0.2432 0.1098 0.067 Uiso 1 1 calc R . .
C32 C -0.0936(6) 0.3524(4) 0.1899(4) 0.088(2) Uani 1 1 d . . .
H32A H -0.1190 0.3539 0.2545 0.132 Uiso 1 1 calc R . .
H32B H -0.1681 0.3939 0.1584 0.132 Uiso 1 1 calc R . .
H32C H -0.0242 0.3801 0.1662 0.132 Uiso 1 1 calc R . .
C33 C 0.5676(7) 0.2060(4) 0.1819(4) 0.0730(18) Uani 1 1 d . . .
H33A H 0.5400 0.1886 0.2474 0.088 Uiso 0.67 1 calc PR A 1
H33B H 0.6614 0.1677 0.1693 0.088 Uiso 0.67 1 calc PR A 1
H33C H 0.5007 0.2533 0.2199 0.088 Uiso 0.33 1 d PR A 2
H33D H 0.6152 0.1453 0.2234 0.088 Uiso 0.33 1 d PR A 2
C34A C 0.5457(9) 0.3138(5) 0.1588(6) 0.055(2) Uani 0.67 1 d P B 1
H34A H 0.5977 0.3297 0.1914 0.082 Uiso 0.67 1 calc PR B 1
H34B H 0.4540 0.3527 0.1756 0.082 Uiso 0.67 1 calc PR B 1
H34C H 0.5705 0.3324 0.0938 0.082 Uiso 0.67 1 calc PR B 1
C34B C 0.644(2) 0.249(2) 0.1404(12) 0.091(7) Uani 0.33 1 d P B 2
H34D H 0.6211 0.2826 0.0802 0.136 Uiso 0.33 1 calc PR B 2
H34E H 0.7319 0.1977 0.1346 0.136 Uiso 0.33 1 calc PR B 2
H34F H 0.6409 0.2996 0.1733 0.136 Uiso 0.33 1 calc PR B 2
O13 O 0.2473(3) 0.4589(2) 0.02514(19) 0.0473(8) Uani 1 1 d . . .
H13 H 0.2251 0.4221 0.0723 0.071 Uiso 1 1 calc R . .
C35 C 0.2132(5) 0.5606(3) 0.0419(3) 0.0503(12) Uani 1 1 d D . .
H35A H 0.1264 0.5811 0.0783 0.060 Uiso 1 1 calc R . .
H35B H 0.2091 0.6090 -0.0162 0.060 Uiso 1 1 calc R . .
C36 C 0.3097(6) 0.5676(4) 0.0913(4) 0.0675(15) Uani 1 1 d D . .
H36A H 0.3117 0.5216 0.1500 0.101 Uiso 1 1 calc R . .
H36B H 0.2837 0.6380 0.1005 0.101 Uiso 1 1 calc R . .
H36C H 0.3958 0.5476 0.0555 0.101 Uiso 1 1 calc R . .
O14 O 0.4744(3) -0.1419(2) 0.46804(18) 0.0402(7) Uani 1 1 d . . .
H14 H 0.4884 -0.1459 0.4132 0.060 Uiso 1 1 calc R . .
C37 C 0.3487(6) -0.1449(5) 0.5065(4) 0.0833(19) Uani 1 1 d . . .
H37A H 0.2843 -0.0805 0.4803 0.100 Uiso 1 1 calc R . .
H37B H 0.3393 -0.2014 0.4869 0.100 Uiso 1 1 calc R . .
C38 C 0.3177(9) -0.1569(10) 0.5961(5) 0.177(5) Uani 1 1 d . . .
H38A H 0.3714 -0.2251 0.6234 0.265 Uiso 1 1 calc R . .
H38B H 0.2265 -0.1495 0.6128 0.265 Uiso 1 1 calc R . .
H38C H 0.3326 -0.1049 0.6178 0.265 Uiso 1 1 calc R . .

loop_
_atom_site_aniso_label
_atom_site_aniso_U_11
_atom_site_aniso_U_22
_atom_site_aniso_U_33
_atom_site_aniso_U_23
_atom_site_aniso_U_13
_atom_site_aniso_U_12
Mn1 0.0317(3) 0.0168(3) 0.0163(3) -0.0048(2) -0.0038(2) -0.0040(2)
Mn2 0.0280(3) 0.0170(3) 0.0172(3) -0.0049(2) -0.0046(2) -0.0041(2)
Mn3 0.0348(4) 0.0173(3) 0.0183(3) -0.0061(2) -0.0046(2) -0.0034(2)
O1 0.0307(15) 0.0157(12) 0.0150(12) -0.0031(9) -0.0040(10) -0.0036(11)
O2 0.0455(17) 0.0180(13) 0.0216(13) -0.0038(10) -0.0110(12) -0.0051(12)
O3 0.0301(15) 0.0172(12) 0.0160(12) -0.0031(9) -0.0033(10) -0.0051(11)
O4 0.0352(16) 0.0229(13) 0.0210(13) -0.0075(10) -0.0097(11) -0.0031(12)
O5 0.0426(17) 0.0186(13) 0.0221(13) -0.0073(10) -0.0067(12) -0.0058(12)
O6 0.0501(18) 0.0206(13) 0.0230(14) -0.0084(11) -0.0058(12) -0.0046(13)
O7 0.061(2) 0.0183(13) 0.0235(14) -0.0061(11) -0.0153(13) -0.0008(13)
O8 0.0378(17) 0.0381(16) 0.0321(16) -0.0068(12) 0.0041(13) -0.0171(14)
O9 0.062(2) 0.0390(19) 0.061(2) 0.0008(16) 0.0245(18) -0.0084(18)
O10 0.0373(17) 0.0334(15) 0.0297(15) -0.0051(12) -0.0037(12) -0.0148(13)
O11 0.0347(18) 0.0337(16) 0.0493(18) 0.0021(13) -0.0008(14) -0.0052(14)
O12 0.0504(19) 0.0264(14) 0.0308(15) -0.0108(11) -0.0115(13) -0.0105(13)
N1 0.0276(17) 0.0179(15) 0.0144(14) -0.0004(11) -0.0026(12) -0.0081(13)
N2 0.038(2) 0.0163(15) 0.0209(16) -0.0038(12) -0.0051(14) -0.0066(14)
N3 0.0283(18) 0.0220(16) 0.0172(15) -0.0062(12) -0.0021(13) -0.0054(14)
N4 0.045(2) 0.0207(16) 0.0289(18) -0.0018(13) -0.0152(15) -0.0057(15)
N5 0.042(2) 0.0178(15) 0.0214(16) -0.0070(12) -0.0062(14) -0.0046(14)
N6 0.058(2) 0.0202(17) 0.0311(18) -0.0083(14) -0.0200(17) -0.0017(16)
C1 0.028(2) 0.0212(19) 0.0228(19) -0.0030(15) -0.0011(16) -0.0045(16)
C2 0.048(3) 0.026(2) 0.025(2) -0.0037(16) -0.0095(19) 0.0000(19)
C3 0.060(3) 0.024(2) 0.030(2) 0.0024(17) -0.012(2) -0.004(2)
C4 0.074(3) 0.017(2) 0.041(3) 0.0007(17) -0.012(2) -0.012(2)
C5 0.058(3) 0.023(2) 0.029(2) -0.0029(16) -0.008(2) -0.015(2)
C6 0.030(2) 0.0222(19) 0.0222(19) -0.0050(15) -0.0022(16) -0.0062(16)
C7 0.028(2) 0.0224(19) 0.0195(18) -0.0037(14) -0.0052(15) -0.0087(16)
C8 0.025(2) 0.032(2) 0.0181(18) -0.0054(15) -0.0032(15) -0.0106(17)
C9 0.042(3) 0.030(2) 0.026(2) -0.0082(17) -0.0096(18) -0.0049(19)
C10 0.053(3) 0.042(3) 0.029(2) -0.0126(19) -0.019(2) -0.003(2)
C11 0.052(3) 0.042(3) 0.031(2) -0.0047(19) -0.022(2) 0.000(2)
C12 0.042(3) 0.027(2) 0.029(2) -0.0055(17) -0.0152(19) 0.0014(19)
C13 0.026(2) 0.027(2) 0.0202(19) -0.0041(15) -0.0043(16) -0.0078(17)
C14 0.022(2) 0.0204(18) 0.0237(19) -0.0037(15) -0.0025(15) -0.0042(15)
C15 0.040(2) 0.024(2) 0.027(2) -0.0119(16) -0.0029(18) -0.0076(18)
C16 0.057(3) 0.021(2) 0.037(2) -0.0113(17) -0.012(2) 0.001(2)
C17 0.073(4) 0.026(2) 0.042(3) -0.019(2) -0.006(2) -0.004(2)
C18 0.081(4) 0.035(2) 0.035(3) -0.020(2) -0.007(2) -0.012(2)
C19 0.059(3) 0.032(2) 0.026(2) -0.0128(17) -0.006(2) -0.008(2)
C20 0.043(3) 0.023(2) 0.025(2) -0.0103(16) -0.0032(18) -0.0074(18)
C21 0.033(2) 0.0232(19) 0.0230(19) -0.0095(15) -0.0034(16) -0.0064(17)
C22 0.037(3) 0.037(2) 0.035(2) -0.0084(19) 0.0029(19) -0.011(2)
C23 0.034(2) 0.039(2) 0.025(2) -0.0056(17) 0.0009(17) -0.019(2)
C24 0.037(3) 0.041(3) 0.034(2) -0.0063(19) -0.0050(19) -0.017(2)
C25 0.052(3) 0.038(3) 0.051(3) 0.001(2) -0.015(2) -0.016(2)
C26 0.071(4) 0.056(3) 0.044(3) 0.013(2) -0.009(3) -0.034(3)
C27 0.066(4) 0.079(4) 0.025(2) -0.003(2) 0.006(2) -0.039(3)
C28 0.039(3) 0.045(3) 0.042(3) -0.013(2) 0.002(2) -0.018(2)
C29 0.038(3) 0.043(3) 0.051(3) -0.014(2) -0.008(2) -0.021(2)
C30 0.055(4) 0.049(3) 0.099(4) -0.012(3) -0.006(3) -0.028(3)
C31 0.031(3) 0.056(3) 0.067(3) -0.004(3) -0.012(2) -0.004(2)
C32 0.074(4) 0.066(4) 0.105(5) -0.037(4) -0.046(4) 0.025(3)
C33 0.131(6) 0.071(4) 0.052(3) -0.004(3) -0.041(4) -0.061(4)
C34A 0.069(6) 0.036(4) 0.072(6) -0.012(4) -0.024(5) -0.022(4)
C34B 0.090(16) 0.17(2) 0.047(11) -0.031(13) 0.017(11) -0.085(17)
O13 0.069(2) 0.0314(16) 0.0402(17) -0.0084(13) -0.0084(16) -0.0145(16)
C35 0.067(3) 0.028(2) 0.056(3) -0.008(2) -0.014(3) -0.014(2)
C36 0.075(4) 0.066(4) 0.075(4) -0.015(3) -0.015(3) -0.036(3)
O14 0.054(2) 0.0427(17) 0.0257(15) -0.0093(13) -0.0110(14) -0.0141(15)
C37 0.090(5) 0.104(5) 0.052(4) -0.005(3) 0.006(3) -0.044(4)
C38 0.117(7) 0.365(17) 0.072(6) -0.005(7) -0.017(5) -0.128(10)

loop_
_atom_type_symbol
_atom_type_description
_atom_type_scat_dispersion_real
_atom_type_scat_dispersion_imag
_atom_type_scat_source
C C 0.0033 0.0016 'International Tables Vol C Tables 4.2.6.8 and 6.1.1.4'
H H 0.0000 0.0000 'International Tables Vol C Tables 4.2.6.8 and 6.1.1.4'
N N 0.0061 0.0033 'International Tables Vol C Tables 4.2.6.8 and 6.1.1.4'
O O 0.0106 0.0060 'International Tables Vol C Tables 4.2.6.8 and 6.1.1.4'
Mn Mn 0.3368 0.7283 'International Tables Vol C Tables 4.2.6.8 and 6.1.1.4'

loop_
_geom_angle_atom_site_label_1
_geom_angle_atom_site_label_2
_geom_angle_atom_site_label_3
_geom_angle
_geom_angle_site_symmetry_3
O7 Mn1 O1 91.55(10) .
O7 Mn1 O2 86.76(11) .
O1 Mn1 O2 166.91(11) .
O7 Mn1 N1 165.84(13) .
O1 Mn1 N1 90.04(10) .
O2 Mn1 N1 88.51(11) .
O7 Mn1 O8 101.82(12) .
O1 Mn1 O8 93.45(11) .
O2 Mn1 O8 99.61(11) .
N1 Mn1 O8 92.12(11) .
O1 Mn2 O4 177.34(11) .
O1 Mn2 O3 89.67(10) .
O4 Mn2 O3 89.05(10) .
O1 Mn2 N3 90.17(11) .
O4 Mn2 N3 90.68(11) .
O3 Mn2 N3 169.74(12) .
O1 Mn2 O10 87.28(10) .
O4 Mn2 O10 95.08(11) .
O3 Mn2 O10 91.03(10) .
N3 Mn2 O10 99.21(11) .
O1 Mn2 O3 88.81(10) 2_655
O4 Mn2 O3 88.69(10) 2_655
O3 Mn2 O3 81.16(10) 2_655
N3 Mn2 O3 88.58(11) 2_655
O10 Mn2 O3 171.29(9) 2_655
O6 Mn3 O1 168.17(11) .
O6 Mn3 O5 86.94(11) .
O1 Mn3 O5 91.55(10) .
O6 Mn3 N5 90.74(11) .
O1 Mn3 N5 90.09(11) .
O5 Mn3 N5 176.10(12) .
O6 Mn3 O11 95.06(12) .
O1 Mn3 O11 96.73(11) .
O5 Mn3 O11 92.77(12) .
N5 Mn3 O11 90.55(13) .
Mn2 O1 Mn1 119.83(12) .
Mn2 O1 Mn3 120.21(12) .
Mn1 O1 Mn3 119.68(11) .
C1 O2 Mn1 128.2(2) .
N1 O3 Mn2 115.06(17) .
N1 O3 Mn2 111.41(18) 2_655
Mn2 O3 Mn2 98.84(10) 2_655
C8 O4 Mn2 128.3(2) .
N3 O5 Mn3 119.29(18) .
C15 O6 Mn3 128.4(2) .
N5 O7 Mn1 120.27(19) .
C22 O8 Mn1 130.4(3) .
C29 O10 Mn2 120.6(2) .
C29 O10 H10B 100.5 .
Mn2 O10 H10B 108.7 .
C31 O11 Mn3 126.9(3) .
C31 O11 H11B 103.8 .
Mn3 O11 H11B 120.6 .
C33 O12 H12B 104.7 .
C7 N1 O3 113.7(3) .
C7 N1 Mn1 129.8(2) .
O3 N1 Mn1 116.47(18) .
C7 N2 H2B 119.1 .
C7 N2 H2C 114.6 .
H2B N2 H2C 119.6 .
C14 N3 O5 112.1(3) .
C14 N3 Mn2 129.2(2) .
O5 N3 Mn2 116.6(2) .
C14 N4 H4A 116.6 .
C14 N4 H4B 113.2 .
H4A N4 H4B 123.1 .
C21 N5 O7 111.0(3) .
C21 N5 Mn3 129.9(2) .
O7 N5 Mn3 117.10(19) .
C21 N6 H6A 115.1 .
C21 N6 H6B 118.1 .
H6A N6 H6B 123.0 .
O2 C1 C2 118.1(3) .
O2 C1 C6 123.2(3) .
C2 C1 C6 118.8(3) .
C3 C2 C1 121.2(4) .
C3 C2 H2 119.4 .
C1 C2 H2 119.4 .
C2 C3 C4 120.7(4) .
C2 C3 H3 119.7 .
C4 C3 H3 119.7 .
C5 C4 C3 119.3(4) .
C5 C4 H4 120.4 .
C3 C4 H4 120.4 .
C4 C5 C6 121.6(4) .
C4 C5 H5 119.2 .
C6 C5 H5 119.2 .
C1 C6 C5 118.3(3) .
C1 C6 C7 122.8(3) .
C5 C6 C7 118.8(3) .
N1 C7 N2 120.5(3) .
N1 C7 C6 119.5(3) .
N2 C7 C6 120.0(3) .
O4 C8 C9 117.4(3) .
O4 C8 C13 124.0(3) .
C9 C8 C13 118.6(3) .
C10 C9 C8 121.8(4) .
C10 C9 H9 119.1 .
C8 C9 H9 119.1 .
C11 C10 C9 120.0(4) .
C11 C10 H10 120.0 .
C9 C10 H10 120.0 .
C10 C11 C12 119.2(4) .
C10 C11 H11 120.4 .
C12 C11 H11 120.4 .
C11 C12 C13 122.3(4) .
C11 C12 H12 118.9 .
C13 C12 H12 118.9 .
C12 C13 C8 118.0(3) .
C12 C13 C14 119.5(3) .
C8 C13 C14 122.5(3) .
N3 C14 N4 120.0(3) .
N3 C14 C13 120.7(3) .
N4 C14 C13 119.3(3) .
O6 C15 C16 117.2(3) .
O6 C15 C20 123.6(3) .
C16 C15 C20 119.2(3) .
C17 C16 C15 120.6(4) .
C17 C16 H16 119.7 .
C15 C16 H16 119.7 .
C16 C17 C18 121.0(4) .
C16 C17 H17 119.5 .
C18 C17 H17 119.5 .
C19 C18 C17 119.3(4) .
C19 C18 H18 120.4 .
C17 C18 H18 120.4 .
C18 C19 C20 121.9(4) .
C18 C19 H19 119.1 .
C20 C19 H19 119.1 .
C19 C20 C15 118.1(3) .
C19 C20 C21 119.0(3) .
C15 C20 C21 122.9(3) .
N5 C21 N6 120.3(3) .
N5 C21 C20 119.9(3) .
N6 C21 C20 119.8(3) .
O9 C22 O8 124.3(4) .
O9 C22 C23 118.9(4) .
O8 C22 C23 116.8(4) .
C24 C23 C28 119.4(4) .
C24 C23 C22 121.0(3) .
C28 C23 C22 119.6(4) .
C23 C24 C25 120.4(4) .
C23 C24 H24 119.8 .
C25 C24 H24 119.8 .
C26 C25 C24 119.8(4) .
C26 C25 H25 120.1 .
C24 C25 H25 120.1 .
C25 C26 C27 120.6(4) .
C25 C26 H26 119.7 .
C27 C26 H26 119.7 .
C26 C27 C28 120.0(4) .
C26 C27 H27 120.0 .
C28 C27 H27 120.0 .
C27 C28 C23 119.8(4) .
C27 C28 H28 120.1 .
C23 C28 H28 120.1 .
O10 C29 C30 113.4(4) .
O10 C29 H29A 108.9 .
C30 C29 H29A 108.9 .
O10 C29 H29B 108.9 .
C30 C29 H29B 108.9 .
H29A C29 H29B 107.7 .
C29 C30 H30A 109.5 .
C29 C30 H30B 109.5 .
H30A C30 H30B 109.5 .
C29 C30 H30C 109.5 .
H30A C30 H30C 109.5 .
H30B C30 H30C 109.5 .
O11 C31 C32 110.5(4) .
O11 C31 H31A 109.5 .
C32 C31 H31A 109.5 .
O11 C31 H31B 109.5 .
C32 C31 H31B 109.5 .
H31A C31 H31B 108.1 .
C31 C32 H32A 109.5 .
C31 C32 H32B 109.5 .
H32A C32 H32B 109.5 .
C31 C32 H32C 109.5 .
H32A C32 H32C 109.5 .
H32B C32 H32C 109.5 .
C34B C33 C34A 51.5(12) .
C34B C33 O12 120.7(10) .
C34A C33 O12 114.5(5) .
C34B C33 H33A 130.7 .
C34A C33 H33A 108.6 .
O12 C33 H33A 108.6 .
C34B C33 H33B 58.0 .
C34A C33 H33B 108.6 .
O12 C33 H33B 108.6 .
H33A C33 H33B 107.6 .
C34B C33 H33C 107.1 .
C34A C33 H33C 60.2 .
O12 C33 H33C 107.2 .
H33A C33 H33C 54.2 .
H33B C33 H33C 143.7 .
C34B C33 H33D 107.2 .
C34A C33 H33D 138.3 .
O12 C33 H33D 107.2 .
H33A C33 H33D 54.2 .
H33B C33 H33D 56.5 .
H33C C33 H33D 106.8 .
C33 C34A H34A 109.5 .
H33C C34A H34A 102.1 .
C33 C34A H34B 109.5 .
H33C C34A H34B 73.6 .
C33 C34A H34C 109.5 .
H33C C34A H34C 144.4 .
C33 C34B H34D 109.5 .
C33 C34B H34E 109.5 .
H34D C34B H34E 109.5 .
C33 C34B H34F 109.5 .
H34D C34B H34F 109.5 .
H34E C34B H34F 109.5 .
C35 O13 H13 109.5 .
O13 C35 C36 112.2(4) .
O13 C35 H35A 109.2 .
C36 C35 H35A 109.2 .
O13 C35 H35B 109.2 .
C36 C35 H35B 109.2 .
H35A C35 H35B 107.9 .
C35 C36 H36A 109.5 .
C35 C36 H36B 109.5 .
H36A C36 H36B 109.5 .
C35 C36 H36C 109.5 .
H36A C36 H36C 109.5 .
H36B C36 H36C 109.5 .
C37 O14 H14 109.5 .
C38 C37 O14 118.0(6) .
C38 C37 H37A 107.8 .
O14 C37 H37A 107.8 .
C38 C37 H37B 107.8 .
O14 C37 H37B 107.8 .
H37A C37 H37B 107.2 .
C37 C38 H38A 109.5 .
C37 C38 H38B 109.5 .
H38A C38 H38B 109.5 .
C37 C38 H38C 109.5 .
H38A C38 H38C 109.5 .
H38B C38 H38C 109.5 .

loop_
_geom_bond_atom_site_label_1
_geom_bond_atom_site_label_2
_geom_bond_distance
_geom_bond_site_symmetry_2
Mn1 O7 1.887(2) .
Mn1 O1 1.891(2) .
Mn1 O2 1.898(3) .
Mn1 N1 1.979(3) .
Mn1 O8 2.158(3) .
Mn2 O1 1.887(2) .
Mn2 O4 1.900(2) .
Mn2 O3 1.955(2) .
Mn2 N3 1.995(3) .
Mn2 O10 2.265(3) .
Mn2 O3 2.423(3) 2_655
Mn3 O6 1.896(2) .
Mn3 O1 1.901(2) .
Mn3 O5 1.907(3) .
Mn3 N5 1.983(3) .
Mn3 O11 2.202(3) .
O2 C1 1.346(4) .
O3 N1 1.425(3) .
O3 Mn2 2.423(3) 2_655
O4 C8 1.360(4) .
O5 N3 1.412(3) .
O6 C15 1.354(4) .
O7 N5 1.412(4) .
O8 C22 1.296(5) .
O9 C22 1.247(5) .
O10 C29 1.466(5) .
O10 H10B 0.8192 .
O11 C31 1.448(5) .
O11 H11B 0.9855 .
O12 C33 1.443(5) .
O12 H12B 0.8112 .
N1 C7 1.326(4) .
N2 C7 1.346(4) .
N2 H2B 0.8931 .
N2 H2C 0.8987 .
N3 C14 1.313(4) .
N4 C14 1.365(4) .
N4 H4A 0.9676 .
N4 H4B 0.9487 .
N5 C21 1.320(4) .
N6 C21 1.350(5) .
N6 H6A 0.9810 .
N6 H6B 0.9281 .
C1 C2 1.413(5) .
C1 C6 1.418(5) .
C2 C3 1.381(5) .
C2 H2 0.9500 .
C3 C4 1.395(6) .
C3 H3 0.9500 .
C4 C5 1.383(5) .
C4 H4 0.9500 .
C5 C6 1.426(5) .
C5 H5 0.9500 .
C6 C7 1.489(5) .
C8 C9 1.406(5) .
C8 C13 1.416(5) .
C9 C10 1.385(5) .
C9 H9 0.9500 .
C10 C11 1.385(6) .
C10 H10 0.9500 .
C11 C12 1.386(5) .
C11 H11 0.9500 .
C12 C13 1.412(5) .
C12 H12 0.9500 .
C13 C14 1.492(5) .
C15 C16 1.411(5) .
C15 C20 1.423(5) .
C16 C17 1.384(5) .
C16 H16 0.9500 .
C17 C18 1.387(6) .
C17 H17 0.9500 .
C18 C19 1.385(6) .
C18 H18 0.9500 .
C19 C20 1.414(5) .
C19 H19 0.9500 .
C20 C21 1.495(5) .
C22 C23 1.515(5) .
C23 C24 1.389(6) .
C23 C28 1.401(5) .
C24 C25 1.404(6) .
C24 H24 0.9500 .
C25 C26 1.375(7) .
C25 H25 0.9500 .
C26 C27 1.388(7) .
C26 H26 0.9500 .
C27 C28 1.399(6) .
C27 H27 0.9500 .
C28 H28 0.9500 .
C29 C30 1.489(6) .
C29 H29A 0.9900 .
C29 H29B 0.9900 .
C30 H30A 0.9800 .
C30 H30B 0.9800 .
C30 H30C 0.9800 .
C31 C32 1.497(7) .
C31 H31A 0.9900 .
C31 H31B 0.9900 .
C32 H32A 0.9800 .
C32 H32B 0.9800 .
C32 H32C 0.9800 .
C33 C34B 1.234(17) .
C33 C34A 1.440(8) .
C33 H33A 0.9900 .
C33 H33B 0.9900 .
C33 H33C 0.9900 .
C33 H33D 0.9900 .
C34A H33C 1.2787 .
C34A H34A 0.9800 .
C34A H34B 0.9800 .
C34A H34C 0.9800 .
C34B H34D 0.9800 .
C34B H34E 0.9800 .
C34B H34F 0.9800 .
O13 C35 1.442(5) .
O13 H13 0.8400 .
C35 C36 1.522(6) .
C35 H35A 0.9900 .
C35 H35B 0.9900 .
C36 H36A 0.9800 .
C36 H36B 0.9800 .
C36 H36C 0.9800 .
O14 C37 1.431(6) .
O14 H14 0.8400 .
C37 C38 1.335(9) .
C37 H37A 0.9900 .
C37 H37B 0.9900 .
C38 H38A 0.9800 .
C38 H38B 0.9800 .
C38 H38C 0.9800 .
